data_7042244
loop_
_publ_author_name
'Funes, Alejandro V.'
'Carrella, Luca'
'Rechkemmer, Yvonne'
'van Slageren, Joris'
'Rentschler, Eva'
'Albor\'es, Pablo'

_publ_section_title
;
 Synthesis, structural characterization and magnetic behaviour of a family
 of [CoLn] butterfly compounds.
;
_journal_issue 10
_journal_name_full 'Dalton transactions (Cambridge, England : 2003)'
_journal_page_first 3400
_journal_page_last 3409
_journal_paper_doi 10.1039/c6dt04713k
_journal_volume 46
_journal_year 2017
_chemical_formula_sum 'C44 H86 Co2 Er2 N2 O20'
_chemical_formula_weight 1415.52
_chemical_name_systematic
;
 ?
;
_space_group_crystal_system triclinic
_space_group_IT_number 2
_space_group_name_Hall '-P 1'
_space_group_name_H-M_alt 'P -1'
_symmetry_space_group_name_Hall '-P 1'
_symmetry_space_group_name_H-M 'P -1'
_atom_sites_solution_hydrogens geom
_audit_creation_method SHELXL-2014
_audit_update_record
;
2017-02-01 deposited with the CCDC.
2017-02-16 downloaded from the CCDC.
;
_cell_angle_alpha 105.292(6)
_cell_angle_beta 90.692(7)
_cell_angle_gamma 93.941(5)
_cell_formula_units_Z 1
_cell_length_a 10.9196(9)
_cell_length_b 11.1887(5)
_cell_length_c 12.1589(10)
_cell_measurement_reflns_used 12315
_cell_measurement_temperature 298(2)
_cell_measurement_theta_max 28.3810
_cell_measurement_theta_min 3.7400
_cell_volume 1428.84(18)
_computing_cell_refinement
;
CrysAlisPro, Agilent Technologies,
Version 1.171.36.28 (release 01-02-2013 CrysAlis171 .NET)
(compiled Feb  1 2013,16:14:44)
;
_computing_data_collection
;
CrysAlisPro, Agilent Technologies,
Version 1.171.36.28 (release 01-02-2013 CrysAlis171 .NET)
(compiled Feb  1 2013,16:14:44)
;
_computing_data_reduction
;
CrysAlisPro, Agilent Technologies,
Version 1.171.36.28 (release 01-02-2013 CrysAlis171 .NET)
(compiled Feb  1 2013,16:14:44)
;
_computing_molecular_graphics 'ORTEPIII (Burnett & Johnson, 1996)'
_computing_publication_material 'SHELXL-2014/7 (Sheldrick, 2014)'
_computing_structure_refinement 'SHELXL-2014/7 (Sheldrick, 2014)'
_computing_structure_solution 'SIR97 (Altomare et al.,1999)'
_diffrn_ambient_temperature 298(2)
_diffrn_detector_area_resol_mean 16.1158
_diffrn_measured_fraction_theta_full 0.997
_diffrn_measured_fraction_theta_max 0.995
_diffrn_measurement_device_type 'Xcalibur, Eos, Gemini'
_diffrn_measurement_method '\w scans'
_diffrn_radiation_type MoK\a
_diffrn_radiation_wavelength 0.71069
_diffrn_reflns_av_R_equivalents 0.0416
_diffrn_reflns_av_unetI/netI 0.0380
_diffrn_reflns_Laue_measured_fraction_full 0.997
_diffrn_reflns_Laue_measured_fraction_max 0.995
_diffrn_reflns_limit_h_max 13
_diffrn_reflns_limit_h_min -13
_diffrn_reflns_limit_k_max 14
_diffrn_reflns_limit_k_min -14
_diffrn_reflns_limit_l_max 15
_diffrn_reflns_limit_l_min -15
_diffrn_reflns_number 24188
_diffrn_reflns_point_group_measured_fraction_full 0.997
_diffrn_reflns_point_group_measured_fraction_max 0.995
_diffrn_reflns_theta_full 25.240
_diffrn_reflns_theta_max 26.999
_diffrn_reflns_theta_min 3.489
_diffrn_source 'Enhance (Mo) X-ray Source'
_exptl_absorpt_coefficient_mu 3.546
_exptl_absorpt_correction_T_max 1.00000
_exptl_absorpt_correction_T_min 0.93473
_exptl_absorpt_correction_type multi-scan
_exptl_absorpt_process_details
;
CrysAlisPro, Agilent Technologies,
Version 1.171.37.31 (release 14-01-2014 CrysAlis171 .NET)
(compiled Jan 14 2014,18:38:05)
Empirical absorption correction using spherical harmonics,
 implemented in SCALE3 ABSPACK scaling algorithm.
;
_exptl_crystal_colour blue
_exptl_crystal_density_diffrn 1.645
_exptl_crystal_description block
_exptl_crystal_F_000 714
_exptl_crystal_size_max 0.2
_exptl_crystal_size_mid 0.15
_exptl_crystal_size_min 0.14
_refine_diff_density_max 0.617
_refine_diff_density_min -0.626
_refine_diff_density_rms 0.097
_refine_ls_extinction_method none
_refine_ls_goodness_of_fit_ref 1.056
_refine_ls_hydrogen_treatment constr
_refine_ls_matrix_type full
_refine_ls_number_parameters 344
_refine_ls_number_reflns 6209
_refine_ls_number_restraints 15
_refine_ls_restrained_S_all 1.065
_refine_ls_R_factor_all 0.0326
_refine_ls_R_factor_gt 0.0265
_refine_ls_shift/su_max 0.002
_refine_ls_shift/su_mean 0.000
_refine_ls_structure_factor_coef Fsqd
_refine_ls_weighting_details 'w=1/[\s^2^(Fo^2^)+(0.0262P)^2^+1.0385P] where P=(Fo^2^+2Fc^2^)/3'
_refine_ls_weighting_scheme calc
_refine_ls_wR_factor_gt 0.0605
_refine_ls_wR_factor_ref 0.0644
_reflns_Friedel_coverage 0.000
_reflns_number_gt 5561
_reflns_number_total 6209
_reflns_threshold_expression 'I > 2\s(I)'
_cod_data_source_file c6dt04713k2.cif
_cod_data_source_block 4
_cod_depositor_comments 'Adding full bibliography for 7042243--7042247.cif.'
_cod_database_code 7042244
_shelx_space_group_comment
;
The symmetry employed for this shelxl refinement is uniquely defined
by the following loop, which should always be used as a source of
symmetry information in preference to the above space-group names.
They are only intended as comments.
;
_shelx_estimated_absorpt_t_min 0.93473
_shelx_estimated_absorpt_t_max 1.00000
_shelxl_version_number 2014-3

loop_
_space_group_symop_operation_xyz
'x, y, z'
'-x, -y, -z'

loop_
_atom_site_label
_atom_site_type_symbol
_atom_site_fract_x
_atom_site_fract_y
_atom_site_fract_z
_atom_site_U_iso_or_equiv
_atom_site_adp_type
_atom_site_occupancy
_atom_site_site_symmetry_order
_atom_site_calc_flag
_atom_site_refinement_flags_posn
_atom_site_refinement_flags_adp
_atom_site_refinement_flags_occupancy
_atom_site_disorder_assembly
_atom_site_disorder_group
C11 C 0.6037(3) -0.3431(3) 0.8508(3) 0.0307(8) Uani 1 1 d . . . . .
C12 C 0.2860(3) -0.1544(3) 0.7221(3) 0.0311(8) Uani 1 1 d . . . . .
C13 C 0.1773(3) 0.2039(3) 0.8711(3) 0.0320(8) Uani 1 1 d . . . . .
C14 C 0.6136(5) 0.0086(4) 0.6387(4) 0.0624(14) Uani 1 1 d D . . . .
H14A H 0.6862 0.0409 0.6077 0.075 Uiso 0.565(9) 1 calc R U P A 1
H14B H 0.5477 -0.0064 0.5814 0.075 Uiso 0.565(9) 1 calc R U P A 1
H14C H 0.6877 0.0639 0.6557 0.075 Uiso 0.435(9) 1 calc R U P A 2
H14D H 0.5944 -0.0073 0.5578 0.075 Uiso 0.435(9) 1 calc R U P A 2
C24 C 0.5796(8) 0.1001(7) 0.7391(7) 0.0413(16) Uani 0.565(9) 1 d D . P A 1
H24A H 0.6532 0.1405 0.7824 0.050 Uiso 0.565(9) 1 calc R U P A 1
H24B H 0.5363 0.1631 0.7164 0.050 Uiso 0.565(9) 1 calc R U P A 1
C24' C 0.5167(10) 0.0700(10) 0.7000(9) 0.0413(16) Uani 0.435(9) 1 d D . P A 2
H24C H 0.5315 0.1588 0.7102 0.050 Uiso 0.435(9) 1 calc R U P A 2
H24D H 0.4404 0.0429 0.6562 0.050 Uiso 0.435(9) 1 calc R U P A 2
C15 C 0.3658(3) -0.2065(3) 0.9484(3) 0.0335(8) Uani 1 1 d . . . . .
H15A H 0.3329 -0.1844 1.0233 0.050 Uiso 1 1 calc R U . . .
H15B H 0.3003 -0.2182 0.8923 0.050 Uiso 1 1 calc R U . . .
H15C H 0.4060 -0.2822 0.9378 0.050 Uiso 1 1 calc R U . . .
C21 C 0.6329(4) -0.4776(3) 0.8041(4) 0.0456(10) Uani 1 1 d D . . . .
C22 C 0.1854(3) -0.2359(4) 0.6418(4) 0.0468(11) Uani 1 1 d D . . . .
C23 C 0.0732(4) 0.2715(4) 0.8376(4) 0.0426(10) Uani 1 1 d . . . . .
C32 C 0.2214(8) -0.3764(8) 0.6097(9) 0.080(3) Uani 0.582(6) 1 d D . P B 1
H32A H 0.2215 -0.4059 0.6771 0.119 Uiso 0.582(6) 1 calc R U P B 1
H32B H 0.1626 -0.4271 0.5546 0.119 Uiso 0.582(6) 1 calc R U P B 1
H32C H 0.3017 -0.3809 0.5782 0.119 Uiso 0.582(6) 1 calc R U P B 1
C42 C 0.1886(12) -0.2021(12) 0.5318(8) 0.100(4) Uani 0.582(6) 1 d D . P B 1
H42A H 0.2705 -0.2061 0.5040 0.149 Uiso 0.582(6) 1 calc R U P B 1
H42B H 0.1336 -0.2592 0.4772 0.149 Uiso 0.582(6) 1 calc R U P B 1
H42C H 0.1636 -0.1193 0.5429 0.149 Uiso 0.582(6) 1 calc R U P B 1
C52 C 0.0654(9) -0.2356(18) 0.7004(15) 0.118(6) Uani 0.582(6) 1 d D . P B 1
H52A H 0.0766 -0.2590 0.7701 0.177 Uiso 0.582(6) 1 calc R U P B 1
H52B H 0.0363 -0.1539 0.7171 0.177 Uiso 0.582(6) 1 calc R U P B 1
H52C H 0.0063 -0.2938 0.6515 0.177 Uiso 0.582(6) 1 calc R U P B 1
C32' C 0.2348(11) -0.3031(13) 0.5287(11) 0.080(3) Uani 0.418(6) 1 d D . P B 2
H32D H 0.2870 -0.2461 0.5004 0.119 Uiso 0.418(6) 1 calc R U P B 2
H32E H 0.2810 -0.3696 0.5385 0.119 Uiso 0.418(6) 1 calc R U P B 2
H32F H 0.1676 -0.3362 0.4752 0.119 Uiso 0.418(6) 1 calc R U P B 2
C42' C 0.1023(15) -0.1396(14) 0.6036(14) 0.100(4) Uani 0.418(6) 1 d D . P B 2
H42D H 0.1494 -0.0971 0.5573 0.149 Uiso 0.418(6) 1 calc R U P B 2
H42E H 0.0314 -0.1841 0.5605 0.149 Uiso 0.418(6) 1 calc R U P B 2
H42F H 0.0767 -0.0803 0.6701 0.149 Uiso 0.418(6) 1 calc R U P B 2
C52' C 0.1026(15) -0.293(2) 0.711(2) 0.118(6) Uani 0.418(6) 1 d D . P B 2
H52D H 0.0843 -0.2311 0.7787 0.177 Uiso 0.418(6) 1 calc R U P B 2
H52E H 0.0279 -0.3253 0.6675 0.177 Uiso 0.418(6) 1 calc R U P B 2
H52F H 0.1413 -0.3587 0.7308 0.177 Uiso 0.418(6) 1 calc R U P B 2
C33 C 0.1228(5) 0.3921(5) 0.8121(5) 0.0709(15) Uani 1 1 d . . . . .
H33A H 0.0558 0.4337 0.7911 0.106 Uiso 1 1 calc R U . . .
H33B H 0.1652 0.4450 0.8788 0.106 Uiso 1 1 calc R U . . .
H33C H 0.1785 0.3735 0.7505 0.106 Uiso 1 1 calc R U . . .
C34 C 0.7668(3) -0.1125(5) 0.7039(3) 0.0546(12) Uani 1 1 d . . . . .
H34A H 0.7893 -0.1977 0.6842 0.065 Uiso 1 1 calc R U . . .
H34B H 0.8207 -0.0666 0.6640 0.065 Uiso 1 1 calc R U . . .
C31 C 0.7673(6) -0.4689(6) 0.7584(7) 0.085(2) Uani 0.836(7) 1 d D . P C 1
H31A H 0.8229 -0.4266 0.8204 0.127 Uiso 0.836(7) 1 calc R U P C 1
H31B H 0.7922 -0.5510 0.7257 0.127 Uiso 0.836(7) 1 calc R U P C 1
H31C H 0.7685 -0.4236 0.7014 0.127 Uiso 0.836(7) 1 calc R U P C 1
C41 C 0.6419(8) -0.5438(6) 0.8965(6) 0.082(3) Uani 0.836(7) 1 d D . P C 1
H41A H 0.6956 -0.4949 0.9573 0.123 Uiso 0.836(7) 1 calc R U P C 1
H41B H 0.5618 -0.5557 0.9253 0.123 Uiso 0.836(7) 1 calc R U P C 1
H41C H 0.6740 -0.6232 0.8658 0.123 Uiso 0.836(7) 1 calc R U P C 1
C51 C 0.5521(8) -0.5437(5) 0.7042(7) 0.101(3) Uani 0.836(7) 1 d D . P C 1
H51A H 0.5517 -0.4951 0.6498 0.151 Uiso 0.836(7) 1 calc R U P C 1
H51B H 0.5823 -0.6230 0.6693 0.151 Uiso 0.836(7) 1 calc R U P C 1
H51C H 0.4701 -0.5555 0.7289 0.151 Uiso 0.836(7) 1 calc R U P C 1
C31' C 0.670(3) -0.513(3) 0.6814(17) 0.085(2) Uani 0.164(7) 1 d D . P C 2
H31D H 0.6140 -0.4816 0.6360 0.127 Uiso 0.164(7) 1 calc R U P C 2
H31E H 0.7517 -0.4771 0.6760 0.127 Uiso 0.164(7) 1 calc R U P C 2
H31F H 0.6684 -0.6014 0.6539 0.127 Uiso 0.164(7) 1 calc R U P C 2
C41' C 0.713(3) -0.520(4) 0.882(3) 0.082(3) Uani 0.164(7) 1 d D . P C 2
H41D H 0.6831 -0.4945 0.9580 0.123 Uiso 0.164(7) 1 calc R U P C 2
H41E H 0.7117 -0.6092 0.8583 0.123 Uiso 0.164(7) 1 calc R U P C 2
H41F H 0.7949 -0.4848 0.8804 0.123 Uiso 0.164(7) 1 calc R U P C 2
C51' C 0.4995(19) -0.541(3) 0.806(3) 0.101(3) Uani 0.164(7) 1 d D . P C 2
H51D H 0.4456 -0.5145 0.7557 0.151 Uiso 0.164(7) 1 calc R U P C 2
H51E H 0.5019 -0.6297 0.7816 0.151 Uiso 0.164(7) 1 calc R U P C 2
H51F H 0.4698 -0.5175 0.8823 0.151 Uiso 0.164(7) 1 calc R U P C 2
C43 C 0.0088(4) 0.1867(6) 0.7313(4) 0.0703(15) Uani 1 1 d . . . . .
H43A H -0.0577 0.2275 0.7082 0.106 Uiso 1 1 calc R U . . .
H43B H 0.0662 0.1679 0.6710 0.106 Uiso 1 1 calc R U . . .
H43C H -0.0227 0.1111 0.7473 0.106 Uiso 1 1 calc R U . . .
C44 C 0.7869(4) -0.0601(6) 0.8249(4) 0.0649(15) Uani 1 1 d . . . . .
H44A H 0.8494 -0.1040 0.8519 0.078 Uiso 1 1 calc R U . . .
H44B H 0.8178 0.0261 0.8388 0.078 Uiso 1 1 calc R U . . .
C53 C -0.0179(4) 0.3002(6) 0.9342(4) 0.0722(16) Uani 1 1 d . . . . .
H53A H -0.0837 0.3429 0.9127 0.108 Uiso 1 1 calc R U . . .
H53B H -0.0506 0.2239 0.9483 0.108 Uiso 1 1 calc R U . . .
H53C H 0.0234 0.3516 1.0021 0.108 Uiso 1 1 calc R U . . .
C54 C 0.6094(4) -0.2158(4) 0.5608(3) 0.0487(11) Uani 1 1 d . . . . .
H54A H 0.5281 -0.2070 0.5324 0.058 Uiso 1 1 calc R U . . .
H54B H 0.6052 -0.2921 0.5848 0.058 Uiso 1 1 calc R U . . .
N14 N 0.6389(3) -0.1108(3) 0.6632(2) 0.0282(6) Uani 1 1 d . . . . .
O11 O 0.5720(2) -0.2901(2) 0.77518(19) 0.0292(5) Uani 1 1 d . . . . .
O12 O 0.2545(2) -0.0680(2) 0.8008(2) 0.0342(6) Uani 1 1 d . . . . .
O13 O 0.2759(2) 0.1979(2) 0.8170(2) 0.0341(6) Uani 1 1 d . . . . .
O14 O 0.5051(2) 0.0461(2) 0.80757(18) 0.0253(5) Uani 1 1 d D . . . .
O15 O 0.45302(19) -0.1085(2) 0.93608(18) 0.0235(5) Uani 1 1 d . . . . .
O21 O 0.6131(2) -0.2941(2) 0.9555(2) 0.0337(6) Uani 1 1 d . . . . .
O22 O 0.3950(2) -0.1839(2) 0.70100(19) 0.0290(5) Uani 1 1 d . . . . .
O23 O 0.1635(2) 0.1516(2) 0.9501(2) 0.0365(6) Uani 1 1 d . . . . .
O24 O 0.68301(19) -0.0660(2) 0.88618(18) 0.0255(5) Uani 1 1 d . . . . .
C64 C 0.6954(4) -0.2311(4) 0.4629(3) 0.0504(11) Uani 1 1 d D . . . .
H64A H 0.7737 -0.2533 0.4870 0.060 Uiso 0.700(15) 1 calc R U P D 1
H64B H 0.6622 -0.2996 0.4006 0.060 Uiso 0.700(15) 1 calc R U P D 1
H64C H 0.7791 -0.2032 0.4898 0.060 Uiso 0.300(15) 1 calc R U P D 2
H64D H 0.6929 -0.3170 0.4181 0.060 Uiso 0.300(15) 1 calc R U P D 2
O34 O 0.7155(10) -0.1261(6) 0.4225(6) 0.081(2) Uani 0.700(15) 1 d D . P D 1
H34 H 0.6999 -0.1446 0.3536 0.122 Uiso 0.700(15) 1 calc R U P D 1
O34' O 0.650(2) -0.1563(17) 0.4007(13) 0.081(2) Uani 0.300(15) 1 d D . P D 2
H34' H 0.6912 -0.1592 0.3446 0.122 Uiso 0.300(15) 1 calc R U P D 2
Co2 Co 0.53836(4) -0.12027(4) 0.79591(4) 0.02175(10) Uani 1 1 d . . . . .
Er1 Er 0.36458(2) 0.08522(2) 0.94103(2) 0.02386(6) Uani 1 1 d . . . . .

loop_
_atom_site_aniso_label
_atom_site_aniso_U_11
_atom_site_aniso_U_22
_atom_site_aniso_U_33
_atom_site_aniso_U_23
_atom_site_aniso_U_13
_atom_site_aniso_U_12
C11 0.0368(19) 0.0249(18) 0.030(2) 0.0062(15) 0.0046(15) 0.0028(15)
C12 0.0349(19) 0.035(2) 0.0230(18) 0.0069(15) 0.0007(14) 0.0006(15)
C13 0.0340(19) 0.038(2) 0.0258(19) 0.0081(15) 0.0001(15) 0.0117(16)
C14 0.104(4) 0.052(3) 0.049(3) 0.035(2) 0.042(3) 0.038(3)
C24 0.048(5) 0.032(4) 0.046(4) 0.015(3) 0.019(3) 0.000(3)
C24' 0.048(5) 0.032(4) 0.046(4) 0.015(3) 0.019(3) 0.000(3)
C15 0.038(2) 0.0315(19) 0.031(2) 0.0101(15) 0.0077(15) 0.0012(16)
C21 0.069(3) 0.0229(19) 0.043(2) 0.0035(17) 0.000(2) 0.0121(19)
C22 0.032(2) 0.058(3) 0.040(2) -0.003(2) -0.0045(17) -0.0047(19)
C23 0.039(2) 0.055(3) 0.043(2) 0.026(2) -0.0027(18) 0.0146(19)
C32 0.062(4) 0.057(5) 0.095(7) -0.020(4) -0.022(5) -0.001(4)
C42 0.124(9) 0.108(9) 0.063(7) 0.028(6) -0.060(6) -0.034(7)
C52 0.029(7) 0.154(18) 0.127(8) -0.034(10) -0.004(7) -0.021(7)
C32' 0.062(4) 0.057(5) 0.095(7) -0.020(4) -0.022(5) -0.001(4)
C42' 0.124(9) 0.108(9) 0.063(7) 0.028(6) -0.060(6) -0.034(7)
C52' 0.029(7) 0.154(18) 0.127(8) -0.034(10) -0.004(7) -0.021(7)
C33 0.071(3) 0.067(3) 0.090(4) 0.040(3) 0.006(3) 0.032(3)
C34 0.029(2) 0.102(4) 0.033(2) 0.017(2) 0.0087(17) 0.011(2)
C31 0.081(5) 0.062(4) 0.112(6) 0.014(4) 0.034(4) 0.041(4)
C41 0.143(7) 0.041(4) 0.075(4) 0.027(3) 0.038(5) 0.043(5)
C51 0.138(7) 0.033(3) 0.105(6) -0.029(4) -0.061(6) 0.020(4)
C31' 0.081(5) 0.062(4) 0.112(6) 0.014(4) 0.034(4) 0.041(4)
C41' 0.143(7) 0.041(4) 0.075(4) 0.027(3) 0.038(5) 0.043(5)
C51' 0.138(7) 0.033(3) 0.105(6) -0.029(4) -0.061(6) 0.020(4)
C43 0.050(3) 0.104(5) 0.060(3) 0.028(3) -0.013(2) 0.013(3)
C44 0.029(2) 0.133(5) 0.032(2) 0.024(3) 0.0040(17) -0.007(3)
C53 0.055(3) 0.113(5) 0.066(3) 0.040(3) 0.020(2) 0.051(3)
C54 0.057(3) 0.055(3) 0.025(2) -0.0022(18) 0.0128(18) -0.007(2)
N14 0.0314(15) 0.0330(16) 0.0207(15) 0.0070(12) 0.0050(11) 0.0062(12)
O11 0.0367(13) 0.0243(12) 0.0253(13) 0.0031(10) 0.0041(10) 0.0061(10)
O12 0.0292(12) 0.0403(15) 0.0291(14) 0.0009(11) -0.0006(10) 0.0078(11)
O13 0.0341(13) 0.0444(15) 0.0285(13) 0.0150(11) 0.0083(10) 0.0143(11)
O14 0.0336(12) 0.0254(12) 0.0195(12) 0.0086(9) 0.0055(9) 0.0069(10)
O15 0.0279(11) 0.0232(11) 0.0201(12) 0.0070(9) 0.0040(9) 0.0011(9)
O21 0.0477(15) 0.0267(13) 0.0268(14) 0.0057(10) 0.0001(11) 0.0098(11)
O22 0.0275(12) 0.0344(13) 0.0232(13) 0.0043(10) 0.0006(9) 0.0025(10)
O23 0.0346(13) 0.0483(16) 0.0320(14) 0.0167(12) 0.0080(11) 0.0146(12)
O24 0.0249(11) 0.0299(12) 0.0213(12) 0.0054(9) 0.0025(9) 0.0044(9)
C64 0.055(3) 0.064(3) 0.025(2) 0.000(2) 0.0105(18) 0.001(2)
O34 0.125(8) 0.077(4) 0.034(3) 0.005(3) 0.035(4) -0.015(4)
O34' 0.125(8) 0.077(4) 0.034(3) 0.005(3) 0.035(4) -0.015(4)
Co2 0.0252(2) 0.0228(2) 0.0175(2) 0.00500(17) 0.00327(17) 0.00411(17)
Er1 0.02811(9) 0.02603(9) 0.01863(9) 0.00642(6) 0.00252(6) 0.00810(6)

loop_
_atom_type_symbol
_atom_type_description
_atom_type_scat_dispersion_real
_atom_type_scat_dispersion_imag
_atom_type_scat_source
C C 0.0033 0.0016 'International Tables Vol C Tables 4.2.6.8 and 6.1.1.4'
H H 0.0000 0.0000 'International Tables Vol C Tables 4.2.6.8 and 6.1.1.4'
N N 0.0061 0.0033 'International Tables Vol C Tables 4.2.6.8 and 6.1.1.4'
O O 0.0106 0.0060 'International Tables Vol C Tables 4.2.6.8 and 6.1.1.4'
Co Co 0.3494 0.9721 'International Tables Vol C Tables 4.2.6.8 and 6.1.1.4'
Er Er -0.2586 4.9576 'International Tables Vol C Tables 4.2.6.8 and 6.1.1.4'

loop_
_geom_angle_atom_site_label_1
_geom_angle_atom_site_label_2
_geom_angle_atom_site_label_3
_geom_angle
_geom_angle_site_symmetry_1
_geom_angle_site_symmetry_3
O21 C11 O11 125.9(3) . .
O21 C11 C21 119.6(3) . .
O11 C11 C21 114.5(3) . .
O12 C12 O22 126.2(3) . .
O12 C12 C22 118.2(3) . .
O22 C12 C22 115.6(3) . .
O23 C13 O13 120.7(3) . .
O23 C13 C23 119.7(3) . .
O13 C13 C23 119.6(3) . .
O23 C13 Er1 58.67(17) . .
O13 C13 Er1 62.13(17) . .
C23 C13 Er1 177.7(3) . .
C24' C14 N14 115.0(5) . .
C24 C14 N14 112.3(4) . .
O14 C24 C14 111.2(5) . .
O14 C24' C14 112.1(7) . .
C51 C21 C41 115.0(5) . .
C41' C21 C31' 114.4(13) . .
C41' C21 C11 112.8(16) . .
C51 C21 C11 112.1(4) . .
C41 C21 C11 112.2(4) . .
C31' C21 C11 115.2(13) . .
C41' C21 C51' 107.9(13) . .
C31' C21 C51' 106.4(13) . .
C11 C21 C51' 98.3(11) . .
C51 C21 C31 106.6(5) . .
C41 C21 C31 105.5(5) . .
C11 C21 C31 104.3(4) . .
C42 C22 C52 118.3(9) . .
C52' C22 C32' 125.1(13) . .
C52' C22 C12 107.8(11) . .
C42 C22 C12 108.3(5) . .
C52 C22 C12 111.0(8) . .
C32' C22 C12 112.3(5) . .
C42 C22 C32 104.1(7) . .
C52 C22 C32 105.8(9) . .
C12 C22 C32 108.8(4) . .
C52' C22 C42' 103.2(10) . .
C32' C22 C42' 100.9(9) . .
C12 C22 C42' 105.1(6) . .
C13 C23 C43 107.8(4) . .
C13 C23 C33 110.6(3) . .
C43 C23 C33 109.4(4) . .
C13 C23 C53 109.7(3) . .
C43 C23 C53 109.5(4) . .
C33 C23 C53 109.8(4) . .
C44 C34 N14 114.2(3) . .
O24 C44 C34 113.4(3) . .
N14 C54 C64 117.7(3) . .
C34 N14 C54 110.3(3) . .
C34 N14 C14 112.9(4) . .
C54 N14 C14 110.2(3) . .
C34 N14 Co2 104.3(2) . .
C54 N14 Co2 113.4(2) . .
C14 N14 Co2 105.6(2) . .
C11 O11 Co2 128.0(2) . .
C12 O12 Er1 132.9(2) . .
C13 O13 Er1 90.5(2) . .
C24 O14 Co2 112.4(3) . .
C24' O14 Co2 109.4(4) . .
C24 O14 Er1 143.5(3) . .
C24' O14 Er1 133.7(4) . .
Co2 O14 Er1 103.82(10) . .
C15 O15 Co2 121.3(2) . .
C15 O15 Er1 114.45(19) . .
Co2 O15 Er1 95.89(9) . .
C15 O15 Er1 112.76(19) . 2_657
Co2 O15 Er1 96.48(9) . 2_657
Er1 O15 Er1 113.95(8) . 2_657
C11 O21 Er1 131.0(2) . 2_657
C12 O22 Co2 126.6(2) . .
C13 O23 Er1 94.3(2) . .
C44 O24 Co2 114.2(2) . .
C44 O24 Er1 137.6(2) . 2_657
Co2 O24 Er1 105.07(10) . 2_657
O34' C64 C54 102.7(8) . .
O34 C64 C54 114.6(5) . .
O24 Co2 O14 90.55(10) . .
O24 Co2 O11 91.10(10) . .
O14 Co2 O11 176.84(10) . .
O24 Co2 O22 176.90(10) . .
O14 Co2 O22 92.33(10) . .
O11 Co2 O22 85.96(10) . .
O24 Co2 O15 87.29(10) . .
O14 Co2 O15 88.20(9) . .
O11 Co2 O15 94.57(10) . .
O22 Co2 O15 93.94(10) . .
O24 Co2 N14 86.70(11) . .
O14 Co2 N14 86.79(11) . .
O11 Co2 N14 90.61(11) . .
O22 Co2 N14 92.32(11) . .
O15 Co2 N14 172.13(11) . .
O24 Co2 Er1 97.44(7) . .
O14 Co2 Er1 41.75(7) . .
O11 Co2 Er1 140.55(7) . .
O22 Co2 Er1 85.48(7) . .
O15 Co2 Er1 47.85(6) . .
N14 Co2 Er1 128.15(9) . .
O24 Co2 Er1 41.19(7) . 2_657
O14 Co2 Er1 98.37(7) . 2_657
O11 Co2 Er1 84.64(7) . 2_657
O22 Co2 Er1 139.22(7) . 2_657
O15 Co2 Er1 47.63(7) . 2_657
N14 Co2 Er1 127.32(9) . 2_657
Er1 Co2 Er1 77.24(2) . 2_657
O14 Er1 O24 143.71(8) . 2_657
O14 Er1 O12 80.05(9) . .
O24 Er1 O12 110.23(9) 2_657 .
O14 Er1 O21 110.25(9) . 2_657
O24 Er1 O21 80.30(9) 2_657 2_657
O12 Er1 O21 147.30(8) . 2_657
O14 Er1 O23 135.25(8) . .
O24 Er1 O23 80.61(8) 2_657 .
O12 Er1 O23 76.10(9) . .
O21 Er1 O23 75.32(9) 2_657 .
O14 Er1 O15 69.69(8) . .
O24 Er1 O15 79.90(7) 2_657 .
O12 Er1 O15 73.40(8) . .
O21 Er1 O15 139.20(8) 2_657 .
O23 Er1 O15 135.04(8) . .
O14 Er1 O15 81.03(8) . 2_657
O24 Er1 O15 68.54(8) 2_657 2_657
O12 Er1 O15 139.07(8) . 2_657
O21 Er1 O15 73.57(8) 2_657 2_657
O23 Er1 O15 139.08(8) . 2_657
O15 Er1 O15 66.05(9) . 2_657
O14 Er1 O13 83.40(8) . .
O24 Er1 O13 132.52(8) 2_657 .
O12 Er1 O13 75.62(9) . .
O21 Er1 O13 74.97(9) 2_657 .
O23 Er1 O13 54.32(8) . .
O15 Er1 O13 141.75(8) . .
O15 Er1 O13 137.17(8) 2_657 .
O14 Er1 C13 109.96(10) . .
O24 Er1 C13 106.33(10) 2_657 .
O12 Er1 C13 75.01(10) . .
O21 Er1 C13 72.30(10) 2_657 .
O23 Er1 C13 27.02(9) . .
O15 Er1 C13 147.94(9) . .
O15 Er1 C13 145.86(9) 2_657 .
O13 Er1 C13 27.33(9) . .
O14 Er1 Co2 34.43(6) . .
O24 Er1 Co2 115.67(6) 2_657 .
O12 Er1 Co2 67.56(6) . .
O21 Er1 Co2 137.20(7) 2_657 .
O23 Er1 Co2 143.37(7) . .
O15 Er1 Co2 36.26(5) . .
O15 Er1 Co2 76.38(6) 2_657 .
O13 Er1 Co2 110.00(6) . .
C13 Er1 Co2 130.84(8) . .
O14 Er1 Co2 116.47(6) . 2_657
O24 Er1 Co2 33.74(6) 2_657 2_657
O12 Er1 Co2 136.82(7) . 2_657
O21 Er1 Co2 67.76(6) 2_657 2_657
O23 Er1 Co2 106.79(6) . 2_657
O15 Er1 Co2 76.04(5) . 2_657
O15 Er1 Co2 35.89(5) 2_657 2_657
O13 Er1 Co2 141.88(6) . 2_657
C13 Er1 Co2 126.39(7) . 2_657
Co2 Er1 Co2 102.76(2) . 2_657

loop_
_geom_bond_atom_site_label_1
_geom_bond_atom_site_label_2
_geom_bond_distance
_geom_bond_site_symmetry_2
C11 O21 1.245(4) .
C11 O11 1.276(4) .
C11 C21 1.519(5) .
C12 O12 1.239(4) .
C12 O22 1.268(4) .
C12 C22 1.536(5) .
C13 O23 1.255(4) .
C13 O13 1.265(4) .
C13 C23 1.517(5) .
C13 Er1 2.756(3) .
C14 C24' 1.412(9) .
C14 C24 1.442(8) .
C14 N14 1.487(5) .
C24 O14 1.391(7) .
C24' O14 1.407(9) .
C15 O15 1.442(4) .
C21 C41' 1.468(18) .
C21 C51 1.488(7) .
C21 C41 1.506(7) .
C21 C31' 1.508(18) .
C21 C51' 1.580(18) .
C21 C31 1.581(7) .
C22 C52' 1.463(16) .
C22 C42 1.483(10) .
C22 C52 1.500(10) .
C22 C32' 1.508(12) .
C22 C32 1.595(9) .
C22 C42' 1.608(13) .
C23 C43 1.519(6) .
C23 C33 1.528(7) .
C23 C53 1.531(6) .
C34 C44 1.441(6) .
C34 N14 1.478(5) .
C44 O24 1.372(4) .
C54 N14 1.484(5) .
C54 C64 1.506(5) .
N14 Co2 1.984(3) .
O11 Co2 1.911(2) .
O12 Er1 2.327(2) .
O13 Er1 2.436(2) .
O14 Co2 1.891(2) .
O14 Er1 2.226(2) .
O15 Co2 1.931(2) .
O15 Er1 2.420(2) .
O15 Er1 2.433(2) 2_657
O21 Er1 2.339(2) 2_657
O22 Co2 1.913(2) .
O23 Er1 2.361(2) .
O24 Co2 1.882(2) .
O24 Er1 2.232(2) 2_657
C64 O34' 1.381(14) .
C64 O34 1.394(7) .
Co2 Er1 3.2468(10) .
Co2 Er1 3.2722(13) 2_657
Er1 O24 2.232(2) 2_657
Er1 O21 2.339(3) 2_657
Er1 O15 2.433(2) 2_657
Er1 Co2 3.2721(13) 2_657
